data_7210921
loop_
_publ_author_name
'Chierotti, Michele R.'
'Gaglioti, Katia'
'Gobetto, Roberto'
'Braga, Dario'
'Grepioni, Fabrizia'
'Maini, Lucia'

_publ_section_title
;
 From molecular crystals to salt co-crystals of barbituric acid via the
 carbonate ion and an improvement of the solid state properties
;
_journal_issue 37
_journal_name_full CrystEngComm
_journal_page_first 7598
_journal_paper_doi 10.1039/c3ce40938d
_journal_volume 15
_journal_year 2013
_chemical_formula_moiety 'K1 C4 H3 N2 O3, C4 H4 N2 O3,2(H2 O)'
_chemical_formula_sum 'C8 H11 K N4 O8'
_chemical_formula_weight 330.31
_chemical_name_common BA_KBA_2H2O
_chemical_name_systematic
;
 ?
;
_space_group_IT_number 15
_symmetry_cell_setting monoclinic
_symmetry_space_group_name_Hall '-C 2yc'
_symmetry_space_group_name_H-M 'C 1 2/c 1'
_atom_sites_solution_hydrogens geom
_atom_sites_solution_primary direct
_atom_sites_solution_secondary difmap
_audit_creation_method SHELXL-97
_cell_angle_alpha 90.00
_cell_angle_beta 91.880(10)
_cell_angle_gamma 90.00
_cell_formula_units_Z 24
_cell_length_a 51.935(7)
_cell_length_b 11.828(3)
_cell_length_c 12.781(3)
_cell_measurement_reflns_used 2968
_cell_measurement_temperature 293(2)
_cell_measurement_theta_max 28.9282
_cell_measurement_theta_min 2.7413
_cell_volume 7847(3)
_computing_cell_refinement
;
CrysAlisPro, Oxford Diffraction Ltd.,
Version 1.171.34.44 (release 25-10-2010 CrysAlis171 .NET)
(compiled Oct 25 2010,18:11:34)
;
_computing_data_collection
;
CrysAlisPro, Oxford Diffraction Ltd.,
Version 1.171.34.44 (release 25-10-2010 CrysAlis171 .NET)
(compiled Oct 25 2010,18:11:34)
;
_computing_data_reduction
;
CrysAlisPro, Oxford Diffraction Ltd.,
Version 1.171.34.44 (release 25-10-2010 CrysAlis171 .NET)
(compiled Oct 25 2010,18:11:34)
;
_computing_structure_refinement 'SHELXL-97 (Sheldrick, 2008)'
_diffrn_ambient_temperature 293(2)
_diffrn_detector_area_resol_mean 16.1340
_diffrn_measured_fraction_theta_full 0.999
_diffrn_measured_fraction_theta_max 0.867
_diffrn_measurement_device_type 'Xcalibur, Sapphire3'
_diffrn_measurement_method '\w scans'
_diffrn_radiation_monochromator graphite
_diffrn_radiation_source 'Enhance (Mo) X-ray Source'
_diffrn_radiation_type MoK\a
_diffrn_radiation_wavelength 0.71073
_diffrn_reflns_av_R_equivalents 0.0289
_diffrn_reflns_av_sigmaI/netI 0.0286
_diffrn_reflns_limit_h_max 66
_diffrn_reflns_limit_h_min -64
_diffrn_reflns_limit_k_max 15
_diffrn_reflns_limit_k_min -15
_diffrn_reflns_limit_l_max 16
_diffrn_reflns_limit_l_min -17
_diffrn_reflns_number 30072
_diffrn_reflns_theta_full 25.00
_diffrn_reflns_theta_max 28.99
_diffrn_reflns_theta_min 3.03
_exptl_absorpt_coefficient_mu 0.455
_exptl_absorpt_correction_T_max 1.00000
_exptl_absorpt_correction_T_min 0.49095
_exptl_absorpt_correction_type multi-scan
_exptl_absorpt_process_details
;
CrysAlisPro, Oxford Diffraction Ltd.,
Version 1.171.34.44 (release 25-10-2010 CrysAlis171 .NET)
(compiled Oct 25 2010,18:11:34)
Empirical absorption correction using spherical harmonics,
 implemented in SCALE3 ABSPACK scaling algorithm.
;
_exptl_crystal_colour colorless
_exptl_crystal_density_diffrn 1.678
_exptl_crystal_density_method 'not measured'
_exptl_crystal_description prism
_exptl_crystal_F_000 4080
_exptl_crystal_size_max 0.4
_exptl_crystal_size_mid 0.2
_exptl_crystal_size_min 0.18
_refine_diff_density_max 1.791
_refine_diff_density_min -0.407
_refine_diff_density_rms 0.098
_refine_ls_extinction_method none
_refine_ls_goodness_of_fit_ref 1.081
_refine_ls_hydrogen_treatment mixed
_refine_ls_matrix_type full
_refine_ls_number_parameters 617
_refine_ls_number_reflns 9044
_refine_ls_number_restraints 16
_refine_ls_restrained_S_all 1.081
_refine_ls_R_factor_all 0.0729
_refine_ls_R_factor_gt 0.0593
_refine_ls_shift/su_max 0.085
_refine_ls_shift/su_mean 0.003
_refine_ls_structure_factor_coef Fsqd
_refine_ls_weighting_details 'calc w=1/[\s^2^(Fo^2^)+(0.0855P)^2^+18.4059P] where P=(Fo^2^+2Fc^2^)/3'
_refine_ls_weighting_scheme calc
_refine_ls_wR_factor_gt 0.1687
_refine_ls_wR_factor_ref 0.1791
_reflns_number_gt 7422
_reflns_number_total 9044
_reflns_threshold_expression >2\s(I)
_cod_data_source_file c3ce40938d.txt
_cod_data_source_block move_BA_KBA_2H2O
_cod_depositor_comments
;
The following automatic conversions were performed:

'_symmetry_cell_setting' value 'Monoclinic' changed to 'monoclinic'
according to /home/saulius/struct/CIF-dictionaries/cif_core.dic
dictionary named 'cif_core.dic' version 2.4.2 from 2011-04-26.

Automatic conversion script
Id: cif_fix_values 1891 2012-01-12 08:04:46Z andrius 
;
_cod_original_sg_symbol_H-M C2/c
_cod_database_code 7210921

loop_
_symmetry_equiv_pos_as_xyz
'x, y, z'
'-x, y, -z+1/2'
'x+1/2, y+1/2, z'
'-x+1/2, y+1/2, -z+1/2'
'-x, -y, -z'
'x, -y, z-1/2'
'-x+1/2, -y+1/2, -z'
'x+1/2, -y+1/2, z-1/2'

loop_
_atom_site_label
_atom_site_type_symbol
_atom_site_fract_x
_atom_site_fract_y
_atom_site_fract_z
_atom_site_U_iso_or_equiv
_atom_site_adp_type
_atom_site_occupancy
_atom_site_symmetry_multiplicity
_atom_site_calc_flag
_atom_site_refinement_flags
N1 N 0.24357(4) 0.95681(18) 0.38841(18) 0.0241(5) Uani 1 1 d .
H1 H 0.2522 0.8948 0.3871 0.029 Uiso 1 1 calc R
O6 O 0.20680(4) 0.85681(16) 0.39079(18) 0.0345(5) Uani 1 1 d .
O2 O 0.28042(4) 1.05783(18) 0.37981(18) 0.0345(5) Uani 1 1 d .
N3 N 0.24312(4) 1.15536(19) 0.39035(19) 0.0271(5) Uani 1 1 d .
H3 H 0.2515 1.2179 0.3882 0.033 Uiso 1 1 calc R
C2 C 0.25730(5) 1.0567(2) 0.3857(2) 0.0236(5) Uani 1 1 d .
C4 C 0.21719(5) 1.1627(2) 0.3980(2) 0.0275(6) Uani 1 1 d .
O4 O 0.20623(4) 1.25379(17) 0.4016(2) 0.0421(6) Uani 1 1 d .
C6 C 0.21754(5) 0.9483(2) 0.3929(2) 0.0239(5) Uani 1 1 d .
C5 C 0.20246(5) 1.0547(2) 0.4010(2) 0.0268(6) Uani 1 1 d .
H5A H 0.1933 1.0526 0.4660 0.032 Uiso 1 1 calc R
H5B H 0.1896 1.0558 0.3443 0.032 Uiso 1 1 calc R
N13 N 0.23308(4) 0.45531(19) 0.36310(19) 0.0262(5) Uani 1 1 d .
H13 H 0.2247 0.3925 0.3614 0.031 Uiso 1 1 calc R
O16 O 0.26998(4) 0.75085(16) 0.36975(19) 0.0360(5) Uani 1 1 d .
O12 O 0.19551(4) 0.55102(17) 0.37581(19) 0.0353(5) Uani 1 1 d .
N11 N 0.23316(4) 0.64835(19) 0.3709(2) 0.0283(5) Uani 1 1 d .
H11 H 0.2248 0.7110 0.3748 0.034 Uiso 1 1 calc R
C14 C 0.25981(5) 0.4498(2) 0.3587(2) 0.0229(5) Uani 1 1 d .
C16 C 0.26001(5) 0.6545(2) 0.3660(2) 0.0244(5) Uani 1 1 d .
C12 C 0.21927(5) 0.5517(2) 0.3698(2) 0.0253(5) Uani 1 1 d .
O14 O 0.26962(4) 0.35246(16) 0.35646(18) 0.0326(5) Uani 1 1 d .
C15 C 0.27296(5) 0.5516(2) 0.3574(2) 0.0242(5) Uani 1 1 d .
H15 H 0.2907 0.5515 0.3505 0.029 Uiso 1 1 calc R
O26 O 0.04305(4) 0.51619(17) 0.22833(18) 0.0353(5) Uani 1 1 d .
O22 O 0.11771(4) 0.71098(18) 0.22188(19) 0.0393(5) Uani 1 1 d .
N21 N 0.08020(4) 0.61341(19) 0.22706(19) 0.0268(5) Uani 1 1 d .
H21 H 0.0886 0.5508 0.2292 0.032 Uiso 1 1 calc R
O24 O 0.04435(4) 0.91294(18) 0.2344(2) 0.0506(7) Uani 1 1 d .
C26 C 0.05412(5) 0.6068(2) 0.2271(2) 0.0259(5) Uani 1 1 d .
C22 C 0.09440(5) 0.7118(2) 0.2238(2) 0.0258(5) Uani 1 1 d .
N23 N 0.08079(4) 0.8120(2) 0.2240(2) 0.0296(5) Uani 1 1 d .
H23 H 0.0895 0.8737 0.2209 0.035 Uiso 1 1 calc R
C24 C 0.05463(5) 0.8214(2) 0.2287(2) 0.0297(6) Uani 1 1 d .
C25 C 0.03937(5) 0.7149(2) 0.2266(3) 0.0321(6) Uani 1 1 d .
H25A H 0.0281 0.7160 0.1645 0.039 Uiso 1 1 calc R
H25B H 0.0285 0.7149 0.2867 0.039 Uiso 1 1 calc R
O34 O 0.06150(4) 0.37689(16) 0.48943(18) 0.0340(5) Uani 1 1 d .
N31 N 0.09926(4) 0.66878(19) 0.46876(18) 0.0257(5) Uani 1 1 d .
H31 H 0.1078 0.7307 0.4645 0.031 Uiso 1 1 calc R
O36 O 0.06329(4) 0.77533(16) 0.47300(19) 0.0355(5) Uani 1 1 d .
O32 O 0.13616(4) 0.56738(17) 0.45975(19) 0.0368(5) Uani 1 1 d .
N33 N 0.09825(4) 0.47577(19) 0.4749(2) 0.0284(5) Uani 1 1 d .
H33 H 0.1061 0.4119 0.4737 0.034 Uiso 1 1 calc R
C36 C 0.07269(5) 0.6771(2) 0.4763(2) 0.0251(5) Uani 1 1 d .
C34 C 0.07181(5) 0.4735(2) 0.4840(2) 0.0245(5) Uani 1 1 d .
C32 C 0.11275(5) 0.5705(2) 0.4677(2) 0.0258(5) Uani 1 1 d .
C35 C 0.05905(5) 0.5768(2) 0.4856(2) 0.0270(6) Uani 1 1 d .
H35 H 0.0413 0.5788 0.4929 0.032 Uiso 1 1 calc R
N41 N 0.08974(4) 0.17518(19) 0.47049(19) 0.0285(5) Uani 1 1 d .
H41 H 0.0812 0.2372 0.4760 0.034 Uiso 1 1 calc R
O46 O 0.12678(4) 0.27406(17) 0.46911(19) 0.0370(5) Uani 1 1 d .
O44 O 0.12583(4) -0.12156(17) 0.4373(2) 0.0416(5) Uani 1 1 d .
N43 N 0.08924(4) -0.02260(19) 0.4551(2) 0.0286(5) Uani 1 1 d .
H43 H 0.0805 -0.0844 0.4514 0.034 Uiso 1 1 calc R
C46 C 0.11583(5) 0.1838(2) 0.4643(2) 0.0267(6) Uani 1 1 d .
O42 O 0.05283(4) 0.0763(2) 0.4780(2) 0.0461(6) Uani 1 1 d .
C42 C 0.07573(5) 0.0756(2) 0.4687(2) 0.0286(6) Uani 1 1 d .
C44 C 0.11527(5) -0.0306(2) 0.4471(2) 0.0280(6) Uani 1 1 d .
C45 C 0.13049(5) 0.0762(2) 0.4506(3) 0.0298(6) Uani 1 1 d .
H45A H 0.1398 0.0818 0.3862 0.036 Uiso 1 1 calc R
H45B H 0.1432 0.0704 0.5076 0.036 Uiso 1 1 calc R
O54 O 0.10829(4) 0.01596(16) 0.20013(18) 0.0352(5) Uani 1 1 d .
O56 O 0.10795(4) 0.41428(16) 0.22274(18) 0.0344(5) Uani 1 1 d .
O52 O 0.03436(4) 0.21148(19) 0.2347(2) 0.0492(6) Uani 1 1 d .
C54 C 0.09823(5) 0.1133(2) 0.2081(2) 0.0257(5) Uani 1 1 d .
N51 N 0.07177(4) 0.30999(19) 0.2310(2) 0.0292(5) Uani 1 1 d .
H51 H 0.0635 0.3721 0.2401 0.035 Uiso 1 1 calc R
C56 C 0.09822(5) 0.3173(2) 0.2210(2) 0.0255(5) Uani 1 1 d .
C52 C 0.05776(5) 0.2125(2) 0.2276(2) 0.0299(6) Uani 1 1 d .
N53 N 0.07181(4) 0.11697(19) 0.2176(2) 0.0290(5) Uani 1 1 d .
H53 H 0.0637 0.0536 0.2171 0.035 Uiso 1 1 calc R
C55 C 0.11143(5) 0.2157(2) 0.2095(2) 0.0279(6) Uani 1 1 d .
H55 H 0.1292 0.2163 0.2027 0.033 Uiso 1 1 calc R
K1 K 0.171438(12) 0.60071(6) 0.03262(6) 0.03951(19) Uani 1 1 d .
K2 K 0.162522(12) 0.73297(6) 0.36421(6) 0.03686(19) Uani 1 1 d .
K3 K 0.0000 0.38133(8) 0.2500 0.0391(2) Uani 1 2 d S
K4 K 0.00421(2) 1.03533(11) 0.34615(13) 0.0388(3) Uani 0.50 1 d P
O100 O 0.32136(4) 0.2988(2) 0.3415(2) 0.0489(6) Uani 1 1 d D
O500 O 0.00884(4) 0.3901(2) 0.4676(2) 0.0535(7) Uani 1 1 d D
O200 O 0.32386(5) 0.7467(2) 0.4033(3) 0.0561(7) Uani 1 1 d D
O400 O 0.16083(5) 0.4586(3) 0.2004(2) 0.0555(7) Uani 1 1 d D
O300 O 0.16055(5) 0.0284(2) 0.1787(3) 0.0554(7) Uani 1 1 d D
O600 O 0.01106(5) 0.8195(3) 0.4697(3) 0.0711(9) Uani 1 1 d D
H101 H 0.3030(4) 0.309(5) 0.350(5) 0.108(19) Uiso 1 1 d D
H102 H 0.3246(12) 0.379(3) 0.326(7) 0.20(4) Uiso 1 1 d D
H201 H 0.3046(4) 0.746(5) 0.409(5) 0.11(2) Uiso 1 1 d D
H202 H 0.3224(13) 0.799(7) 0.342(5) 0.22(4) Uiso 1 1 d D
H301 H 0.1421(4) 0.024(3) 0.178(3) 0.068(13) Uiso 1 1 d D
H302 H 0.1626(8) 0.097(3) 0.142(4) 0.085(16) Uiso 1 1 d D
H401 H 0.1693(9) 0.486(5) 0.264(3) 0.12(2) Uiso 1 1 d D
H402 H 0.1435(5) 0.454(5) 0.224(4) 0.105(19) Uiso 1 1 d D
H501 H 0.0271(4) 0.392(4) 0.477(3) 0.063(13) Uiso 1 1 d D
H601 H 0.0293(5) 0.808(6) 0.484(5) 0.15(3) Uiso 1 1 d D
H602 H 0.0099(10) 0.769(4) 0.410(3) 0.10(2) Uiso 1 1 d D

loop_
_atom_site_aniso_label
_atom_site_aniso_U_11
_atom_site_aniso_U_22
_atom_site_aniso_U_33
_atom_site_aniso_U_23
_atom_site_aniso_U_13
_atom_site_aniso_U_12
N1 0.0229(11) 0.0177(10) 0.0317(12) -0.0007(9) 0.0024(9) 0.0014(8)
O6 0.0272(10) 0.0217(10) 0.0547(13) -0.0020(9) 0.0039(9) -0.0046(8)
O2 0.0204(9) 0.0331(11) 0.0502(13) -0.0033(10) 0.0039(8) -0.0022(8)
N3 0.0238(11) 0.0195(11) 0.0383(13) -0.0022(10) 0.0032(9) -0.0037(9)
C2 0.0227(12) 0.0236(13) 0.0245(13) -0.0001(10) 0.0005(10) -0.0010(10)
C4 0.0258(13) 0.0209(13) 0.0361(15) -0.0004(11) 0.0036(11) -0.0001(10)
O4 0.0310(11) 0.0211(10) 0.0750(17) 0.0026(10) 0.0117(11) 0.0031(8)
C6 0.0240(12) 0.0212(12) 0.0266(13) -0.0003(10) 0.0001(10) -0.0017(10)
C5 0.0205(12) 0.0227(13) 0.0372(15) -0.0002(11) 0.0022(10) -0.0005(10)
N13 0.0187(10) 0.0187(10) 0.0415(13) -0.0010(10) 0.0059(9) -0.0008(8)
O16 0.0231(10) 0.0203(10) 0.0645(15) -0.0035(10) 0.0018(9) -0.0035(8)
O12 0.0186(9) 0.0258(10) 0.0617(14) -0.0023(10) 0.0056(9) 0.0007(8)
N11 0.0199(11) 0.0188(11) 0.0463(14) -0.0033(10) 0.0016(9) 0.0028(8)
C14 0.0212(12) 0.0222(12) 0.0254(13) 0.0015(10) 0.0037(10) 0.0019(9)
C16 0.0230(12) 0.0225(13) 0.0277(13) -0.0006(11) 0.0021(10) -0.0013(10)
C12 0.0198(12) 0.0224(13) 0.0337(14) -0.0004(11) 0.0013(10) 0.0004(10)
O14 0.0233(9) 0.0204(9) 0.0547(13) 0.0021(9) 0.0092(9) 0.0028(7)
C15 0.0175(11) 0.0239(13) 0.0313(14) -0.0010(11) 0.0027(10) 0.0010(10)
O26 0.0289(10) 0.0222(10) 0.0550(13) -0.0024(9) 0.0023(9) -0.0041(8)
O22 0.0213(10) 0.0355(12) 0.0613(15) -0.0003(11) 0.0056(9) -0.0023(8)
N21 0.0231(11) 0.0194(11) 0.0379(13) -0.0020(10) 0.0021(9) 0.0025(9)
O24 0.0323(12) 0.0215(11) 0.099(2) -0.0009(12) 0.0147(12) 0.0026(9)
C26 0.0264(13) 0.0210(13) 0.0302(14) -0.0035(11) -0.0002(10) -0.0021(10)
C22 0.0248(13) 0.0238(13) 0.0289(13) -0.0006(11) 0.0035(10) -0.0001(10)
N23 0.0249(11) 0.0203(11) 0.0439(14) -0.0009(10) 0.0064(10) -0.0036(9)
C24 0.0263(13) 0.0235(13) 0.0396(16) -0.0015(12) 0.0061(11) -0.0006(11)
C25 0.0236(13) 0.0239(14) 0.0489(18) -0.0046(13) 0.0010(12) 0.0005(11)
O34 0.0268(10) 0.0192(9) 0.0564(13) -0.0027(9) 0.0071(9) -0.0045(8)
N31 0.0236(11) 0.0170(10) 0.0368(13) 0.0009(9) 0.0034(9) -0.0039(8)
O36 0.0262(10) 0.0206(10) 0.0602(14) 0.0039(9) 0.0070(9) 0.0021(8)
O32 0.0218(10) 0.0266(10) 0.0623(14) 0.0055(10) 0.0054(9) -0.0014(8)
N33 0.0232(11) 0.0164(11) 0.0459(14) -0.0003(10) 0.0045(10) -0.0009(8)
C36 0.0244(12) 0.0222(13) 0.0288(13) 0.0008(11) 0.0025(10) 0.0009(10)
C34 0.0215(12) 0.0231(13) 0.0291(13) -0.0015(11) 0.0027(10) -0.0014(10)
C32 0.0233(12) 0.0226(13) 0.0317(14) 0.0027(11) 0.0021(10) -0.0012(10)
C35 0.0214(12) 0.0226(13) 0.0373(15) 0.0004(11) 0.0049(11) -0.0011(10)
N41 0.0234(11) 0.0198(11) 0.0424(14) -0.0025(10) 0.0037(9) 0.0036(9)
O46 0.0314(11) 0.0209(10) 0.0587(14) -0.0040(9) 0.0003(10) -0.0032(8)
O44 0.0325(11) 0.0216(10) 0.0710(16) 0.0009(10) 0.0071(10) 0.0045(8)
N43 0.0247(11) 0.0180(11) 0.0433(14) -0.0017(10) 0.0023(10) -0.0027(9)
C46 0.0269(13) 0.0217(13) 0.0314(14) -0.0003(11) -0.0017(10) 0.0003(10)
O42 0.0255(11) 0.0365(12) 0.0770(17) -0.0009(12) 0.0110(11) -0.0002(9)
C42 0.0251(13) 0.0266(14) 0.0343(15) 0.0009(12) 0.0022(11) -0.0003(11)
C44 0.0277(13) 0.0198(13) 0.0364(15) 0.0028(11) 0.0002(11) 0.0012(10)
C45 0.0216(12) 0.0216(13) 0.0460(17) 0.0009(12) 0.0001(11) 0.0020(10)
O54 0.0273(10) 0.0188(9) 0.0600(14) 0.0028(9) 0.0088(9) 0.0019(8)
O56 0.0266(10) 0.0195(9) 0.0573(14) -0.0020(9) 0.0055(9) -0.0025(8)
O52 0.0240(11) 0.0271(11) 0.097(2) 0.0020(12) 0.0108(11) 0.0008(9)
C54 0.0239(13) 0.0222(13) 0.0312(14) 0.0030(11) 0.0038(10) 0.0026(10)
N51 0.0236(11) 0.0176(11) 0.0467(14) 0.0012(10) 0.0056(10) 0.0026(9)
C56 0.0251(13) 0.0226(13) 0.0290(13) 0.0011(11) 0.0023(10) -0.0017(10)
C52 0.0237(13) 0.0211(13) 0.0450(17) 0.0031(12) 0.0042(11) 0.0002(10)
N53 0.0221(11) 0.0175(11) 0.0474(14) 0.0019(10) 0.0033(10) -0.0019(8)
C55 0.0185(12) 0.0232(13) 0.0422(16) 0.0019(12) 0.0042(11) -0.0006(10)
K1 0.0265(3) 0.0362(4) 0.0555(4) -0.0026(3) -0.0031(3) 0.0005(3)
K2 0.0221(3) 0.0279(3) 0.0610(5) 0.0045(3) 0.0076(3) -0.0005(2)
K3 0.0239(4) 0.0291(5) 0.0646(7) 0.000 0.0061(4) 0.000
K4 0.0211(6) 0.0282(6) 0.0670(9) -0.0090(6) 0.0018(6) 0.0020(5)
O100 0.0294(12) 0.0518(15) 0.0658(16) 0.0106(13) 0.0065(11) 0.0067(11)
O500 0.0273(12) 0.0522(15) 0.0810(19) -0.0037(14) 0.0017(12) -0.0038(11)
O200 0.0350(13) 0.0503(16) 0.083(2) 0.0052(14) 0.0037(13) -0.0036(11)
O400 0.0338(13) 0.0726(19) 0.0604(17) -0.0017(14) 0.0051(12) -0.0054(13)
O300 0.0294(12) 0.0458(15) 0.091(2) 0.0013(15) 0.0001(12) 0.0082(11)
O600 0.0360(15) 0.078(2) 0.100(3) 0.018(2) 0.0049(15) 0.0016(14)

loop_
_atom_type_symbol
_atom_type_description
_atom_type_scat_dispersion_real
_atom_type_scat_dispersion_imag
_atom_type_scat_source
C C 0.0033 0.0016 'International Tables Vol C Tables 4.2.6.8 and 6.1.1.4'
H H 0.0000 0.0000 'International Tables Vol C Tables 4.2.6.8 and 6.1.1.4'
K K 0.2009 0.2494 'International Tables Vol C Tables 4.2.6.8 and 6.1.1.4'
N N 0.0061 0.0033 'International Tables Vol C Tables 4.2.6.8 and 6.1.1.4'
O O 0.0106 0.0060 'International Tables Vol C Tables 4.2.6.8 and 6.1.1.4'

loop_
_geom_angle_atom_site_label_1
_geom_angle_atom_site_label_2
_geom_angle_atom_site_label_3
_geom_angle
_geom_angle_site_symmetry_1
_geom_angle_site_symmetry_3
C6 N1 C2 125.5(2) . .
C6 O6 K2 149.41(18) . .
C2 O2 K1 150.41(19) . 4
C4 N3 C2 126.0(2) . .
O2 C2 N1 121.8(2) . .
O2 C2 N3 121.7(2) . .
N1 C2 N3 116.4(2) . .
O4 C4 N3 121.6(3) . .
O4 C4 C5 121.0(2) . .
N3 C4 C5 117.3(2) . .
C4 O4 K1 143.9(2) . 6_576
O6 C6 N1 121.4(2) . .
O6 C6 C5 120.8(2) . .
N1 C6 C5 117.8(2) . .
C6 C5 C4 116.8(2) . .
C12 N13 C14 125.0(2) . .
C12 O12 K2 127.69(18) . .
C12 O12 K1 118.93(18) . 6_566
K2 O12 K1 103.41(7) . 6_566
C12 N11 C16 125.2(2) . .
O14 C14 C15 126.5(2) . .
O14 C14 N13 116.6(2) . .
C15 C14 N13 116.9(2) . .
O16 C16 C15 126.6(2) . .
O16 C16 N11 117.2(2) . .
C15 C16 N11 116.2(2) . .
O12 C12 N13 122.1(2) . .
O12 C12 N11 122.5(2) . .
N13 C12 N11 115.5(2) . .
C14 C15 C16 121.2(2) . .
C26 O26 K3 153.21(19) . .
C22 O22 K2 139.8(2) . .
C26 N21 C22 125.7(2) . .
C24 O24 K4 142.1(2) . .
C24 O24 K4 139.8(2) . 2
K4 O24 K4 48.81(7) . 2
O26 C26 N21 121.5(3) . .
O26 C26 C25 120.8(2) . .
N21 C26 C25 117.6(2) . .
O22 C22 N21 121.9(3) . .
O22 C22 N23 121.3(3) . .
N21 C22 N23 116.8(2) . .
C24 N23 C22 125.5(2) . .
O24 C24 N23 121.1(3) . .
O24 C24 C25 121.5(3) . .
N23 C24 C25 117.4(2) . .
C24 C25 C26 116.9(2) . .
C32 N31 C36 125.1(2) . .
C32 O32 K2 122.33(18) . .
C32 O32 K1 128.75(18) . 6_566
K2 O32 K1 108.92(7) . 6_566
C32 N33 C34 125.3(2) . .
O36 C36 C35 126.3(2) . .
O36 C36 N31 116.6(2) . .
C35 C36 N31 117.1(2) . .
O34 C34 N33 116.5(2) . .
O34 C34 C35 126.2(2) . .
N33 C34 C35 117.4(2) . .
O32 C32 N33 122.5(3) . .
O32 C32 N31 122.7(2) . .
N33 C32 N31 114.8(2) . .
O32 C32 K2 40.56(14) . .
N33 C32 K2 153.55(19) . .
N31 C32 K2 85.51(15) . .
C36 C35 C34 120.3(2) . .
C46 N41 C42 125.8(2) . .
C46 O46 K1 148.25(19) . 6_566
C44 O44 K2 155.1(2) . 1_545
C44 N43 C42 125.6(2) . .
O46 C46 N41 122.0(3) . .
O46 C46 C45 121.1(3) . .
N41 C46 C45 117.0(2) . .
C42 O42 K4 139.0(2) . 1_545
O42 C42 N43 122.1(3) . .
O42 C42 N41 121.0(3) . .
N43 C42 N41 116.9(2) . .
O44 C44 N43 121.4(3) . .
O44 C44 C45 120.9(3) . .
N43 C44 C45 117.8(2) . .
C44 C45 C46 116.9(2) . .
C52 O52 K3 131.29(19) . .
C52 O52 K4 125.4(2) . 1_545
K3 O52 K4 97.25(7) . 1_545
C52 O52 K4 128.8(2) . 2_545
K3 O52 K4 96.01(7) . 2_545
K4 O52 K4 48.50(7) 1_545 2_545
O54 C54 N53 116.6(2) . .
O54 C54 C55 125.9(2) . .
N53 C54 C55 117.5(2) . .
C52 N51 C56 125.4(2) . .
O56 C56 N51 117.1(2) . .
O56 C56 C55 126.2(2) . .
N51 C56 C55 116.7(2) . .
O52 C52 N53 122.7(3) . .
O52 C52 N51 122.5(3) . .
N53 C52 N51 114.8(2) . .
C52 N53 C54 125.1(2) . .
C54 C55 C56 120.5(2) . .
O2 K1 O400 77.08(7) 4_545 .
O2 K1 O32 124.89(7) 4_545 6_565
O400 K1 O32 71.90(8) . 6_565
O2 K1 O46 158.77(7) 4_545 6_565
O400 K1 O46 110.64(8) . 6_565
O32 K1 O46 76.11(6) 6_565 6_565
O2 K1 O100 79.75(7) 4_545 4
O400 K1 O100 94.97(9) . 4
O32 K1 O100 146.01(7) 6_565 4
O46 K1 O100 79.88(7) 6_565 4
O2 K1 O12 76.59(6) 4_545 6_565
O400 K1 O12 104.51(8) . 6_565
O32 K1 O12 68.90(6) 6_565 6_565
O46 K1 O12 118.36(7) 6_565 6_565
O100 K1 O12 144.87(6) 4 6_565
O2 K1 O4 77.28(7) 4_545 6_575
O400 K1 O4 154.13(8) . 6_575
O32 K1 O4 127.21(7) 6_565 6_575
O46 K1 O4 92.39(7) 6_565 6_575
O100 K1 O4 77.10(7) 4 6_575
O12 K1 O4 72.64(6) 6_565 6_575
O2 K1 K2 96.34(5) 4_545 6_565
O400 K1 K2 79.65(7) . 6_565
O32 K1 K2 34.53(4) 6_565 6_565
O46 K1 K2 104.43(5) 6_565 6_565
O100 K1 K2 174.00(6) 4 6_565
O12 K1 K2 36.39(4) 6_565 6_565
O4 K1 K2 106.62(5) 6_575 6_565
O2 K1 K2 78.68(5) 4_545 .
O400 K1 K2 57.57(7) . .
O32 K1 K2 117.47(5) 6_565 .
O46 K1 K2 88.85(5) 6_565 .
O100 K1 K2 37.89(6) 4 .
O12 K1 K2 152.37(5) 6_565 .
O4 K1 K2 113.50(5) 6_575 .
K2 K1 K2 137.07(2) 6_565 .
O32 K2 O6 140.10(7) . .
O32 K2 O12 74.50(6) . .
O6 K2 O12 83.85(6) . .
O32 K2 O44 86.16(7) . 1_565
O6 K2 O44 102.20(7) . 1_565
O12 K2 O44 155.10(8) . 1_565
O32 K2 O100 140.49(8) . 4
O6 K2 O100 72.65(7) . 4
O12 K2 O100 93.52(7) . 4
O44 K2 O100 111.36(8) 1_565 4
O32 K2 O22 79.14(7) . .
O6 K2 O22 140.75(7) . .
O12 K2 O22 116.51(7) . .
O44 K2 O22 73.77(7) 1_565 .
O100 K2 O22 72.90(7) 4 .
O32 K2 O200 73.79(7) . 7_566
O6 K2 O200 70.68(7) . 7_566
O12 K2 O200 83.38(8) . 7_566
O44 K2 O200 76.14(8) 1_565 7_566
O100 K2 O200 143.33(7) 4 7_566
O22 K2 O200 140.46(7) . 7_566
O32 K2 C32 17.11(6) . .
O6 K2 C32 150.58(7) . .
O12 K2 C32 90.94(6) . .
O44 K2 C32 71.84(7) 1_565 .
O100 K2 C32 136.70(7) 4 .
O22 K2 C32 66.69(7) . .
O200 K2 C32 79.97(7) 7_566 .
O32 K2 K1 36.54(5) . 6_566
O6 K2 K1 109.64(5) . 6_566
O12 K2 K1 40.20(5) . 6_566
O44 K2 K1 116.49(5) 1_565 6_566
O100 K2 K1 129.87(6) 4 6_566
O22 K2 K1 106.66(5) . 6_566
O200 K2 K1 65.54(6) 7_566 6_566
C32 K2 K1 53.65(5) . 6_566
O32 K2 K1 103.88(6) . .
O6 K2 K1 100.87(5) . .
O12 K2 K1 72.51(5) . .
O44 K2 K1 128.53(6) 1_565 .
O100 K2 K1 37.39(5) 4 .
O22 K2 K1 59.52(5) . .
O200 K2 K1 155.31(6) 7_566 .
C32 K2 K1 105.11(5) . .
K1 K2 K1 97.55(2) 6_566 .
O52 K3 O52 83.77(10) 2 .
O52 K3 O26 83.31(6) 2 2
O52 K3 O26 167.07(7) . 2
O52 K3 O26 167.07(7) 2 .
O52 K3 O26 83.31(6) . .
O26 K3 O26 109.61(9) 2 .
O52 K3 O500 90.71(8) 2 2
O52 K3 O500 92.44(8) . 2
O26 K3 O500 88.36(7) 2 2
O26 K3 O500 89.20(7) . 2
O52 K3 O500 92.44(8) 2 .
O52 K3 O500 90.71(8) . .
O26 K3 O500 89.20(7) 2 .
O26 K3 O500 88.36(7) . .
O500 K3 O500 175.77(12) 2 .
O52 K3 K4 44.00(5) 2 2_545
O52 K3 K4 45.12(6) . 2_545
O26 K3 K4 123.12(5) 2 2_545
O26 K3 K4 123.83(5) . 2_545
O500 K3 K4 75.25(6) 2 2_545
O500 K3 K4 108.99(6) . 2_545
O52 K3 K4 45.12(6) 2 1_545
O52 K3 K4 44.00(6) . 1_545
O26 K3 K4 123.83(5) 2 1_545
O26 K3 K4 123.12(5) . 1_545
O500 K3 K4 108.99(6) 2 1_545
O500 K3 K4 75.25(6) . 1_545
K4 K3 K4 33.74(4) 2_545 1_545
K4 K4 O24 67.95(8) 2 .
K4 K4 O52 66.85(7) 2 1_565
O24 K4 O52 73.86(7) . 1_565
K4 K4 O600 122.15(8) 2 .
O24 K4 O600 76.39(9) . .
O52 K4 O600 141.57(8) 1_565 .
K4 K4 O42 131.89(9) 2 1_565
O24 K4 O42 76.00(8) . 1_565
O52 K4 O42 73.38(8) 1_565 1_565
O600 K4 O42 76.26(9) . 1_565
K4 K4 O600 136.45(8) 2 5_576
O24 K4 O600 149.30(9) . 5_576
O52 K4 O600 97.43(9) 1_565 5_576
O600 K4 O600 95.84(10) . 5_576
O42 K4 O600 73.30(8) 1_565 5_576
K4 K4 O52 64.64(7) 2 2_565
O24 K4 O52 129.76(10) . 2_565
O52 K4 O52 73.21(9) 1_565 2_565
O600 K4 O52 145.18(8) . 2_565
O42 K4 O52 127.30(8) 1_565 2_565
O600 K4 O52 72.00(9) 5_576 2_565
K4 K4 O24 63.24(7) 2 2
O24 K4 O24 101.13(9) . 2
O52 K4 O24 127.42(9) 1_565 2
O600 K4 O24 81.79(9) . 2
O42 K4 O24 157.94(9) 1_565 2
O600 K4 O24 107.16(8) 5_576 2
O52 K4 O24 71.56(7) 2_565 2
K4 K4 K4 159.78(8) 2 5_576
O24 K4 K4 117.98(8) . 5_576
O52 K4 K4 132.77(8) 1_565 5_576
O600 K4 K4 48.17(8) . 5_576
O42 K4 K4 66.94(6) 1_565 5_576
O600 K4 K4 47.68(7) 5_576 5_576
O52 K4 K4 112.25(7) 2_565 5_576
O24 K4 K4 96.59(7) 2 5_576
K4 K4 K3 73.13(2) 2 1_565
O24 K4 K3 111.19(6) . 1_565
O52 K4 K3 38.75(5) 1_565 1_565
O600 K4 K3 164.64(9) . 1_565
O42 K4 K3 92.32(5) 1_565 1_565
O600 K4 K3 70.72(7) 5_576 1_565
O52 K4 K3 38.87(4) 2_565 1_565
O24 K4 K3 108.82(6) 2 1_565
K4 K4 K3 118.00(5) 5_576 1_565
K1 O100 K2 104.72(9) 4_545 4_545
K4 O600 K4 84.16(10) . 5_576

loop_
_geom_bond_atom_site_label_1
_geom_bond_atom_site_label_2
_geom_bond_distance
_geom_bond_site_symmetry_2
N1 C6 1.358(3) .
N1 C2 1.381(3) .
O6 C6 1.217(3) .
O6 K2 2.738(2) .
O2 C2 1.206(3) .
O2 K1 2.753(2) 4
N3 C4 1.357(3) .
N3 C2 1.382(3) .
C4 O4 1.220(3) .
C4 C5 1.490(4) .
O4 K1 3.038(2) 6_576
C6 C5 1.488(4) .
N13 C12 1.351(3) .
N13 C14 1.393(3) .
O16 C16 1.252(3) .
O12 C12 1.239(3) .
O12 K2 2.752(2) .
O12 K1 2.994(2) 6_566
N11 C12 1.352(3) .
N11 C16 1.400(3) .
C14 O14 1.259(3) .
C14 C15 1.385(4) .
C16 C15 1.397(4) .
O26 C26 1.217(3) .
O26 K3 2.768(2) .
O22 C22 1.211(3) .
O22 K2 2.918(2) .
N21 C26 1.357(3) .
N21 C22 1.379(3) .
O24 C24 1.211(3) .
O24 K4 2.945(3) .
O24 K4 3.057(3) 2
C26 C25 1.490(4) .
C22 N23 1.380(3) .
N23 C24 1.367(3) .
C24 C25 1.488(4) .
O34 C34 1.265(3) .
N31 C32 1.358(3) .
N31 C36 1.390(3) .
O36 C36 1.261(3) .
O32 C32 1.223(3) .
O32 K2 2.704(2) .
O32 K1 2.840(2) 6_566
N33 C32 1.355(3) .
N33 C34 1.382(3) .
C36 C35 1.389(4) .
C34 C35 1.391(4) .
C32 K2 3.514(3) .
N41 C46 1.364(3) .
N41 C42 1.384(4) .
O46 C46 1.210(3) .
O46 K1 2.847(2) 6_566
O44 C44 1.216(3) .
O44 K2 2.754(2) 1_545
N43 C44 1.362(3) .
N43 C42 1.371(4) .
C46 C45 1.496(4) .
O42 C42 1.199(3) .
O42 K4 3.028(3) 1_545
C44 C45 1.490(4) .
O54 C54 1.270(3) .
O56 C56 1.254(3) .
O52 C52 1.222(3) .
O52 K3 2.698(2) .
O52 K4 2.995(3) 1_545
O52 K4 3.047(3) 2_545
C54 N53 1.382(3) .
C54 C55 1.391(4) .
N51 C52 1.364(4) .
N51 C56 1.386(3) .
C56 C55 1.394(4) .
C52 N53 1.353(3) .
K1 O2 2.753(2) 4_545
K1 O400 2.794(3) .
K1 O32 2.840(2) 6_565
K1 O46 2.847(2) 6_565
K1 O100 2.860(3) 4
K1 O12 2.994(2) 6_565
K1 O4 3.038(2) 6_575
K1 K2 4.5121(13) 6_565
K1 K2 4.5554(14) .
K2 O44 2.754(2) 1_565
K2 O100 2.893(3) 4
K2 O200 3.041(3) 7_566
K2 K1 4.5121(13) 6_566
K3 O52 2.698(2) 2
K3 O26 2.768(2) 2
K3 O500 2.806(3) 2
K3 O500 2.806(3) .
K3 K4 4.2765(19) 2_545
K3 K4 4.2765(19) 1_545
K4 K4 2.482(3) 2
K4 O52 2.995(3) 1_565
K4 O600 3.016(4) .
K4 O42 3.028(3) 1_565
K4 O600 3.040(4) 5_576
K4 O52 3.047(3) 2_565
K4 O24 3.057(3) 2
K4 K4 4.058(3) 5_576
K4 K3 4.2765(19) 1_565
O100 K1 2.860(3) 4_545
O100 K2 2.893(3) 4_545
O200 K2 3.041(3) 7_566
O600 K4 3.040(4) 5_576
